data_7119865
loop_
_publ_author_name
'Wang, Shasha'
'Xiao, Junan'
'Li, Jun'
'Xiang, Haoyue'
'Wang, Chaoming'
'Chen, Xiaoqing'
'Carter, Rich G.'
'Yang, Hua'

_publ_section_title
;
 Discovery of temperature-dependent, autoinductive reversal of
 enantioselectivity: palladium-mediated [3+3]-annulation of
 4-hydroxycoumarins.
;
_journal_issue 32
_journal_name_full 'Chemical communications (Cambridge, England)'
_journal_page_first 4441
_journal_page_last 4444
_journal_paper_doi 10.1039/c7cc01610g
_journal_volume 53
_journal_year 2017
_chemical_absolute_configuration ad
_chemical_formula_sum 'C22 H17 Cl O4'
_chemical_formula_weight 380.81
_chemical_name_systematic
; 
 ? 
;
_space_group_IT_number 19
_symmetry_cell_setting orthorhombic
_symmetry_space_group_name_Hall 'P 2ac 2ab'
_symmetry_space_group_name_H-M 'P 21 21 21'
_atom_sites_solution_hydrogens geom
_atom_sites_solution_primary direct
_atom_sites_solution_secondary difmap
_audit_creation_method SHELXL-97
_audit_update_record
;
2016-10-04 deposited with the CCDC.
2017-03-21 downloaded from the CCDC.
;
_cell_angle_alpha 90.00
_cell_angle_beta 90.00
_cell_angle_gamma 90.00
_cell_formula_units_Z 4
_cell_length_a 9.3404(10)
_cell_length_b 11.2518(11)
_cell_length_c 16.982(2)
_cell_measurement_reflns_used 3132
_cell_measurement_temperature 293(2)
_cell_measurement_theta_max 25.01
_cell_measurement_theta_min 2.17
_cell_volume 1784.7(3)
_computing_structure_refinement 'SHELXL-97 (Sheldrick, 1997)'
_computing_structure_solution 'SHELXS-97 (Sheldrick, 1990)'
_diffrn_ambient_temperature 293(2)
_diffrn_measured_fraction_theta_full 0.999
_diffrn_measured_fraction_theta_max 0.999
_diffrn_measurement_device_type 'CCD area detector'
_diffrn_measurement_method 'phi and omega scans'
_diffrn_radiation_monochromator graphite
_diffrn_radiation_source 'fine-focus sealed tube'
_diffrn_radiation_type MoK\a
_diffrn_radiation_wavelength 0.71073
_diffrn_reflns_av_R_equivalents 0.0196
_diffrn_reflns_av_sigmaI/netI 0.0256
_diffrn_reflns_limit_h_max 11
_diffrn_reflns_limit_h_min -9
_diffrn_reflns_limit_k_max 13
_diffrn_reflns_limit_k_min -13
_diffrn_reflns_limit_l_max 20
_diffrn_reflns_limit_l_min -17
_diffrn_reflns_number 8539
_diffrn_reflns_theta_full 25.01
_diffrn_reflns_theta_max 25.01
_diffrn_reflns_theta_min 2.17
_exptl_absorpt_coefficient_mu 0.240
_exptl_crystal_colour COLORLESS
_exptl_crystal_density_diffrn 1.417
_exptl_crystal_density_method 'not measured'
_exptl_crystal_description BAR
_exptl_crystal_F_000 792
_exptl_crystal_size_max 0.3
_exptl_crystal_size_mid 0.2
_exptl_crystal_size_min 0.2
_refine_diff_density_max 0.113
_refine_diff_density_min -0.153
_refine_diff_density_rms 0.027
_refine_ls_abs_structure_details 'Flack H D (1983), Acta Cryst. A39, 876-881'
_refine_ls_abs_structure_Flack -0.08(6)
_refine_ls_extinction_method none
_refine_ls_goodness_of_fit_ref 1.022
_refine_ls_hydrogen_treatment mixed
_refine_ls_matrix_type full
_refine_ls_number_parameters 244
_refine_ls_number_reflns 3132
_refine_ls_number_restraints 0
_refine_ls_restrained_S_all 1.022
_refine_ls_R_factor_all 0.0385
_refine_ls_R_factor_gt 0.0305
_refine_ls_shift/su_max 0.000
_refine_ls_shift/su_mean 0.000
_refine_ls_structure_factor_coef Fsqd
_refine_ls_weighting_details 'calc w=1/[\s^2^(Fo^2^)+(0.0359P)^2^+0.1983P] where P=(Fo^2^+2Fc^2^)/3'
_refine_ls_weighting_scheme calc
_refine_ls_wR_factor_gt 0.0686
_refine_ls_wR_factor_ref 0.0723
_reflns_number_gt 2753
_reflns_number_total 3132
_reflns_threshold_expression >2sigma(I)
_cod_data_source_file c7cc01610g2.cif
_cod_data_source_block ja
_cod_depositor_comments
;
The following automatic conversions were performed:

'_symmetry_cell_setting' value 'Orthorhombic' changed to
'orthorhombic' according to
/home/data/users/saulius/crontab/automatic-downloads/rss-feeds/RSC/lib/dictionaries/cif_core.dic
dictionary named 'cif_core.dic' version 2.4.2 from 2011-04-26.

Automatic conversion script
Id: cif_fix_values 4973 2017-02-22 13:04:09Z antanas 

 Adding full bibliography for 7119865--7119866.cif.
;
_cod_original_sg_symbol_H-M P2(1)2(1)2(1)
_cod_database_code 7119865

loop_
_symmetry_equiv_pos_as_xyz
'x, y, z'
'-x+1/2, -y, z+1/2'
'x+1/2, -y+1/2, -z'
'-x, y+1/2, -z+1/2'

loop_
_atom_site_label
_atom_site_type_symbol
_atom_site_fract_x
_atom_site_fract_y
_atom_site_fract_z
_atom_site_U_iso_or_equiv
_atom_site_adp_type
_atom_site_occupancy
_atom_site_symmetry_multiplicity
_atom_site_calc_flag
_atom_site_refinement_flags
Cl1 Cl -0.07836(7) 0.98174(5) -0.41294(3) 0.06392(18) Uani 1 1 d .
O1 O -0.48546(14) 1.17334(11) -0.16226(8) 0.0442(3) Uani 1 1 d .
O2 O -0.2774(2) 1.26136(15) 0.00676(9) 0.0688(5) Uani 1 1 d .
O3 O -0.11183(15) 0.92550(12) -0.07303(9) 0.0550(4) Uani 1 1 d .
O4 O -0.33124(14) 0.85580(11) -0.07865(8) 0.0467(4) Uani 1 1 d .
C1 C -0.5292(2) 0.97879(17) -0.11864(10) 0.0368(4) Uani 1 1 d .
C2 C -0.6766(2) 0.9888(2) -0.13027(12) 0.0508(5) Uani 1 1 d .
H2 H -0.7155 1.0594 -0.1489 0.061 Uiso 1 1 calc R
C3 C -0.7643(2) 0.8929(2) -0.11396(15) 0.0629(7) Uani 1 1 d .
H3 H -0.8624 0.8990 -0.1226 0.075 Uiso 1 1 calc R
C4 C -0.7087(3) 0.7896(2) -0.08533(15) 0.0655(7) Uani 1 1 d .
H4 H -0.7696 0.7264 -0.0740 0.079 Uiso 1 1 calc R
C5 C -0.5641(3) 0.77728(19) -0.07293(13) 0.0553(6) Uani 1 1 d .
H5 H -0.5266 0.7068 -0.0530 0.066 Uiso 1 1 calc R
C6 C -0.4757(2) 0.87196(17) -0.09072(12) 0.0403(5) Uani 1 1 d .
C7 C -0.4277(2) 1.07223(15) -0.13500(10) 0.0340(4) Uani 1 1 d .
C8 C -0.28606(19) 1.05747(15) -0.12132(10) 0.0337(4) Uani 1 1 d .
C9 C -0.2339(2) 0.94653(16) -0.09022(12) 0.0390(4) Uani 1 1 d .
C10 C -0.17924(19) 1.15598(15) -0.13208(11) 0.0355(4) Uani 1 1 d .
H10 H -0.1169 1.1564 -0.0856 0.043 Uiso 1 1 calc R
C11 C -0.0835(2) 1.14337(15) -0.20434(11) 0.0369(4) Uani 1 1 d .
C12 C -0.1188(2) 1.07343(17) -0.26802(11) 0.0393(4) Uani 1 1 d .
H12 H -0.2015 1.0275 -0.2668 0.047 Uiso 1 1 calc R
C13 C -0.0316(2) 1.07124(17) -0.33375(11) 0.0441(5) Uani 1 1 d .
C14 C 0.0900(2) 1.13904(19) -0.33797(14) 0.0573(6) Uani 1 1 d .
H14 H 0.1460 1.1394 -0.3833 0.069 Uiso 1 1 calc R
C15 C 0.1274(2) 1.2062(2) -0.27405(16) 0.0654(7) Uani 1 1 d .
H15 H 0.2108 1.2512 -0.2754 0.078 Uiso 1 1 calc R
C16 C 0.0425(2) 1.20769(19) -0.20786(14) 0.0539(6) Uani 1 1 d .
H16 H 0.0704 1.2528 -0.1646 0.065 Uiso 1 1 calc R
C17 C -0.3896(2) 1.26758(16) -0.18743(11) 0.0419(5) Uani 1 1 d .
H17 H -0.3570 1.2510 -0.2412 0.050 Uiso 1 1 calc R
C18 C -0.26031(19) 1.27407(16) -0.13313(11) 0.0360(4) Uani 1 1 d .
H18 H -0.1954 1.3344 -0.1545 0.043 Uiso 1 1 calc R
C19 C -0.3066(2) 1.31565(18) -0.05195(13) 0.0438(5) Uani 1 1 d .
C20 C -0.3935(2) 1.42690(18) -0.05071(14) 0.0543(6) Uani 1 1 d .
H20A H -0.3344 1.4933 -0.0672 0.065 Uiso 1 1 calc R
H20B H -0.4260 1.4422 0.0026 0.065 Uiso 1 1 calc R
C21 C -0.5224(2) 1.41680(19) -0.10515(14) 0.0548(6) Uani 1 1 d .
H21A H -0.5885 1.3582 -0.0843 0.066 Uiso 1 1 calc R
H21B H -0.5717 1.4926 -0.1072 0.066 Uiso 1 1 calc R
C22 C -0.4776(2) 1.38089(18) -0.18763(13) 0.0523(6) Uani 1 1 d .
H22A H -0.5623 1.3693 -0.2197 0.063 Uiso 1 1 calc R
H22B H -0.4218 1.4445 -0.2110 0.063 Uiso 1 1 calc R

loop_
_atom_site_aniso_label
_atom_site_aniso_U_11
_atom_site_aniso_U_22
_atom_site_aniso_U_33
_atom_site_aniso_U_23
_atom_site_aniso_U_13
_atom_site_aniso_U_12
Cl1 0.0870(4) 0.0650(3) 0.0397(3) -0.0044(3) 0.0044(3) 0.0098(3)
O1 0.0386(7) 0.0410(7) 0.0530(9) 0.0053(6) -0.0069(7) 0.0015(6)
O2 0.0955(13) 0.0728(10) 0.0381(9) -0.0014(8) -0.0018(9) 0.0154(10)
O3 0.0423(9) 0.0495(8) 0.0730(11) 0.0057(7) -0.0087(8) 0.0053(7)
O4 0.0492(8) 0.0366(7) 0.0544(9) 0.0037(7) -0.0010(7) -0.0034(6)
C1 0.0363(10) 0.0438(10) 0.0303(9) -0.0084(9) 0.0037(8) -0.0066(8)
C2 0.0396(12) 0.0592(13) 0.0535(13) -0.0086(12) 0.0047(10) -0.0020(10)
C3 0.0379(12) 0.0846(18) 0.0661(17) -0.0232(14) 0.0129(12) -0.0179(13)
C4 0.0679(17) 0.0649(16) 0.0638(16) -0.0125(14) 0.0174(13) -0.0335(13)
C5 0.0667(16) 0.0466(12) 0.0526(14) -0.0014(10) 0.0047(12) -0.0193(11)
C6 0.0446(12) 0.0429(11) 0.0335(11) -0.0035(9) 0.0029(9) -0.0080(9)
C7 0.0382(10) 0.0356(9) 0.0281(10) -0.0009(8) -0.0012(8) 0.0008(8)
C8 0.0347(10) 0.0367(10) 0.0298(10) 0.0001(8) 0.0022(8) -0.0009(8)
C9 0.0401(11) 0.0394(10) 0.0373(11) -0.0020(9) 0.0034(9) -0.0011(9)
C10 0.0358(10) 0.0382(10) 0.0324(10) -0.0011(8) -0.0012(8) -0.0024(8)
C11 0.0333(10) 0.0358(9) 0.0415(11) 0.0011(8) 0.0024(9) 0.0001(9)
C12 0.0348(10) 0.0408(10) 0.0422(11) 0.0045(9) 0.0031(9) -0.0007(9)
C13 0.0495(12) 0.0437(11) 0.0392(11) 0.0058(9) 0.0031(10) 0.0099(10)
C14 0.0504(13) 0.0607(13) 0.0607(16) 0.0085(12) 0.0224(12) 0.0061(12)
C15 0.0444(13) 0.0690(16) 0.0827(19) 0.0001(14) 0.0200(13) -0.0150(12)
C16 0.0464(13) 0.0578(13) 0.0577(14) -0.0088(11) 0.0068(11) -0.0105(11)
C17 0.0505(12) 0.0427(10) 0.0326(11) 0.0056(9) 0.0020(9) 0.0043(10)
C18 0.0371(10) 0.0354(9) 0.0355(11) 0.0012(8) 0.0055(9) -0.0042(8)
C19 0.0454(12) 0.0449(11) 0.0411(12) -0.0050(10) 0.0016(10) -0.0069(10)
C20 0.0594(14) 0.0479(11) 0.0556(14) -0.0098(10) 0.0121(12) -0.0002(11)
C21 0.0510(13) 0.0446(11) 0.0687(16) 0.0019(11) 0.0082(12) 0.0078(10)
C22 0.0575(13) 0.0483(12) 0.0510(14) 0.0126(10) -0.0022(11) 0.0066(10)

loop_
_atom_type_symbol
_atom_type_description
_atom_type_scat_dispersion_real
_atom_type_scat_dispersion_imag
_atom_type_scat_source
C C 0.0033 0.0016 'International Tables Vol C Tables 4.2.6.8 and 6.1.1.4'
H H 0.0000 0.0000 'International Tables Vol C Tables 4.2.6.8 and 6.1.1.4'
Cl Cl 0.1484 0.1585 'International Tables Vol C Tables 4.2.6.8 and 6.1.1.4'
O O 0.0106 0.0060 'International Tables Vol C Tables 4.2.6.8 and 6.1.1.4'

loop_
_geom_angle_atom_site_label_1
_geom_angle_atom_site_label_2
_geom_angle_atom_site_label_3
_geom_angle
C7 O1 C17 118.22(14)
C6 O4 C9 121.77(15)
C6 C1 C2 118.28(19)
C6 C1 C7 117.48(17)
C2 C1 C7 124.2(2)
C3 C2 C1 119.6(2)
C3 C2 H2 120.2
C1 C2 H2 120.2
C4 C3 C2 120.7(2)
C4 C3 H3 119.6
C2 C3 H3 119.6
C3 C4 C5 121.0(2)
C3 C4 H4 119.5
C5 C4 H4 119.5
C4 C5 C6 118.5(2)
C4 C5 H5 120.8
C6 C5 H5 120.8
O4 C6 C5 116.84(19)
O4 C6 C1 121.25(17)
C5 C6 C1 121.91(19)
O1 C7 C8 123.81(16)
O1 C7 C1 114.85(16)
C8 C7 C1 121.32(17)
C7 C8 C9 120.00(16)
C7 C8 C10 122.53(16)
C9 C8 C10 117.33(16)
O3 C9 O4 116.42(17)
O3 C9 C8 125.55(17)
O4 C9 C8 118.02(16)
C8 C10 C11 114.74(15)
C8 C10 C18 108.27(14)
C11 C10 C18 111.20(15)
C8 C10 H10 107.4
C11 C10 H10 107.4
C18 C10 H10 107.4
C12 C11 C16 117.93(19)
C12 C11 C10 123.02(17)
C16 C11 C10 119.01(18)
C11 C12 C13 120.25(18)
C11 C12 H12 119.9
C13 C12 H12 119.9
C14 C13 C12 121.38(19)
C14 C13 Cl1 119.41(17)
C12 C13 Cl1 119.21(16)
C15 C14 C13 118.5(2)
C15 C14 H14 120.7
C13 C14 H14 120.7
C14 C15 C16 120.5(2)
C14 C15 H15 119.7
C16 C15 H15 119.7
C15 C16 C11 121.3(2)
C15 C16 H16 119.4
C11 C16 H16 119.4
O1 C17 C22 106.30(16)
O1 C17 C18 110.25(14)
C22 C17 C18 113.02(16)
O1 C17 H17 109.1
C22 C17 H17 109.1
C18 C17 H17 109.1
C19 C18 C17 109.80(15)
C19 C18 C10 113.45(16)
C17 C18 C10 111.01(15)
C19 C18 H18 107.4
C17 C18 H18 107.4
C10 C18 H18 107.4
O2 C19 C20 122.6(2)
O2 C19 C18 122.15(18)
C20 C19 C18 115.22(18)
C19 C20 C21 111.04(17)
C19 C20 H20A 109.4
C21 C20 H20A 109.4
C19 C20 H20B 109.4
C21 C20 H20B 109.4
H20A C20 H20B 108.0
C22 C21 C20 111.26(18)
C22 C21 H21A 109.4
C20 C21 H21A 109.4
C22 C21 H21B 109.4
C20 C21 H21B 109.4
H21A C21 H21B 108.0
C17 C22 C21 111.80(17)
C17 C22 H22A 109.3
C21 C22 H22A 109.3
C17 C22 H22B 109.3
C21 C22 H22B 109.3
H22A C22 H22B 107.9

loop_
_geom_bond_atom_site_label_1
_geom_bond_atom_site_label_2
_geom_bond_distance
Cl1 C13 1.736(2)
O1 C7 1.342(2)
O1 C17 1.452(2)
O2 C19 1.201(2)
O3 C9 1.200(2)
O4 C6 1.377(2)
O4 C9 1.381(2)
C1 C6 1.385(3)
C1 C2 1.396(3)
C1 C7 1.442(2)
C2 C3 1.383(3)
C2 H2 0.9300
C3 C4 1.363(4)
C3 H3 0.9300
C4 C5 1.374(3)
C4 H4 0.9300
C5 C6 1.381(3)
C5 H5 0.9300
C7 C8 1.353(3)
C8 C9 1.440(3)
C8 C10 1.502(3)
C10 C11 1.525(3)
C10 C18 1.529(2)
C10 H10 0.9800
C11 C12 1.377(3)
C11 C16 1.383(3)
C12 C13 1.382(3)
C12 H12 0.9300
C13 C14 1.370(3)
C14 C15 1.368(3)
C14 H14 0.9300
C15 C16 1.376(3)
C15 H15 0.9300
C16 H16 0.9300
C17 C22 1.517(3)
C17 C18 1.522(3)
C17 H17 0.9800
C18 C19 1.519(3)
C18 H18 0.9800
C19 C20 1.492(3)
C20 C21 1.522(3)
C20 H20A 0.9700
C20 H20B 0.9700
C21 C22 1.517(3)
C21 H21A 0.9700
C21 H21B 0.9700
C22 H22A 0.9700
C22 H22B 0.9700

loop_
_geom_torsion_atom_site_label_1
_geom_torsion_atom_site_label_2
_geom_torsion_atom_site_label_3
_geom_torsion_atom_site_label_4
_geom_torsion
C6 C1 C2 C3 -0.1(3)
C7 C1 C2 C3 178.87(18)
C1 C2 C3 C4 1.2(3)
C2 C3 C4 C5 -0.9(4)
C3 C4 C5 C6 -0.5(4)
C9 O4 C6 C5 -176.31(17)
C9 O4 C6 C1 3.1(3)
C4 C5 C6 O4 -179.1(2)
C4 C5 C6 C1 1.6(3)
C2 C1 C6 O4 179.39(18)
C7 C1 C6 O4 0.3(3)
C2 C1 C6 C5 -1.3(3)
C7 C1 C6 C5 179.67(18)
C17 O1 C7 C8 7.6(3)
C17 O1 C7 C1 -174.07(15)
C6 C1 C7 O1 179.67(16)
C2 C1 C7 O1 0.7(3)
C6 C1 C7 C8 -2.0(3)
C2 C1 C7 C8 179.01(18)
O1 C7 C8 C9 178.53(16)
C1 C7 C8 C9 0.3(3)
O1 C7 C8 C10 2.8(3)
C1 C7 C8 C10 -175.36(16)
C6 O4 C9 O3 175.19(19)
C6 O4 C9 C8 -4.7(3)
C7 C8 C9 O3 -176.9(2)
C10 C8 C9 O3 -1.0(3)
C7 C8 C9 O4 2.9(3)
C10 C8 C9 O4 178.85(16)
C7 C8 C10 C11 -106.8(2)
C9 C8 C10 C11 77.4(2)
C7 C8 C10 C18 18.1(2)
C9 C8 C10 C18 -157.75(16)
C8 C10 C11 C12 20.6(3)
C18 C10 C11 C12 -102.69(19)
C8 C10 C11 C16 -161.57(17)
C18 C10 C11 C16 75.1(2)
C16 C11 C12 C13 -1.7(3)
C10 C11 C12 C13 176.11(16)
C11 C12 C13 C14 -0.9(3)
C11 C12 C13 Cl1 179.72(15)
C12 C13 C14 C15 2.6(3)
Cl1 C13 C14 C15 -178.04(18)
C13 C14 C15 C16 -1.6(4)
C14 C15 C16 C11 -1.1(4)
C12 C11 C16 C15 2.7(3)
C10 C11 C16 C15 -175.2(2)
C7 O1 C17 C22 -160.83(16)
C7 O1 C17 C18 -38.0(2)
O1 C17 C18 C19 -67.69(19)
C22 C17 C18 C19 51.1(2)
O1 C17 C18 C10 58.57(19)
C22 C17 C18 C10 177.37(16)
C8 C10 C18 C19 76.92(19)
C11 C10 C18 C19 -156.15(16)
C8 C10 C18 C17 -47.28(19)
C11 C10 C18 C17 79.65(18)
C17 C18 C19 O2 127.0(2)
C10 C18 C19 O2 2.1(3)
C17 C18 C19 C20 -51.7(2)
C10 C18 C19 C20 -176.56(15)
O2 C19 C20 C21 -125.2(2)
C18 C19 C20 C21 53.5(2)
C19 C20 C21 C22 -53.5(2)
O1 C17 C22 C21 66.8(2)
C18 C17 C22 C21 -54.3(2)
C20 C21 C22 C17 54.6(2)
